data_7001347
loop_
_publ_author_name
'Hounjet, Lindsay J.'
'Bierenstiel, Matthias'
'Ferguson, Michael J.'
'McDonald, Robert'
'Cowie, Martin'

_publ_section_title
;
 Mono- and binuclear complexes of rhodium involving a new series of
 hemilabile o-phosphinoaniline ligands
;
_journal_issue 21
_journal_name_full 'Dalton Transactions'
_journal_page_first 4213
_journal_page_last 4226
_journal_paper_doi 10.1039/b822170g
_journal_year 2009
_chemical_formula_moiety 'C21 H21 Cl N2 O P Rh, 0.5(C H2 Cl2)'
_chemical_formula_sum 'C21.5 H22 Cl2 N2 O P Rh'
_chemical_formula_weight 529.19
_chemical_name_systematic
;
?
;
_space_group_IT_number 2
_symmetry_cell_setting triclinic
_symmetry_space_group_name_Hall '-P 1'
_symmetry_space_group_name_H-M 'P -1'
_atom_sites_solution_hydrogens geom
_atom_sites_solution_primary direct
_atom_sites_solution_secondary difmap
_audit_creation_method SHELXL-97
_cell_angle_alpha 84.988(2)
_cell_angle_beta 76.837(2)
_cell_angle_gamma 74.965(2)
_cell_formula_units_Z 4
_cell_length_a 12.768(2)
_cell_length_b 13.306(2)
_cell_length_c 14.389(2)
_cell_measurement_reflns_used 4201
_cell_measurement_temperature 193(2)
_cell_measurement_theta_max 25.54
_cell_measurement_theta_min 2.18
_cell_volume 2297.8(6)
_computing_cell_refinement 'Bruker SAINT (Bruker, 1997)'
_computing_data_collection 'Bruker SMART (Bruker, 1997)'
_computing_data_reduction 'Bruker SAINT (Bruker, 1997)'
_computing_molecular_graphics 'Bruker SHELXTL (Bruker, 1997)'
_computing_publication_material 'Bruker SHELXTL (Bruker, 1997)'
_computing_structure_refinement 'SHELXL-97 (Sheldrick, 1997)'
_computing_structure_solution 'DIRDIF-96 (Beurskens et al., 1996)'
_diffrn_ambient_temperature 193(2)
_diffrn_detector_area_resol_mean 8.192
_diffrn_measured_fraction_theta_full 0.974
_diffrn_measured_fraction_theta_max 0.974
_diffrn_measurement_device_type 'Bruker PLATFORM diffractometer/SMART 1000 CCD area detector'
_diffrn_measurement_method '\w scans'
_diffrn_radiation_monochromator graphite
_diffrn_radiation_source 'fine-focus sealed tube'
_diffrn_radiation_type MoK\a
_diffrn_radiation_wavelength 0.71073
_diffrn_reflns_av_R_equivalents 0.0000
_diffrn_reflns_av_sigmaI/netI 0.0524
_diffrn_reflns_limit_h_max 16
_diffrn_reflns_limit_h_min -15
_diffrn_reflns_limit_k_max 17
_diffrn_reflns_limit_k_min -17
_diffrn_reflns_limit_l_max 18
_diffrn_reflns_limit_l_min 0
_diffrn_reflns_number 17407
_diffrn_reflns_theta_full 27.59
_diffrn_reflns_theta_max 27.59
_diffrn_reflns_theta_min 1.59
_diffrn_standards_decay_% 0
_diffrn_standards_interval_time 0
_diffrn_standards_number 0
_exptl_absorpt_coefficient_mu 1.060
_exptl_absorpt_correction_T_max 0.8404
_exptl_absorpt_correction_T_min 0.6193
_exptl_absorpt_correction_type multi-scan
_exptl_absorpt_process_details 'TWINABS (Sheldrick, 2002)'
_exptl_crystal_colour yellow
_exptl_crystal_density_diffrn 1.530
_exptl_crystal_density_method 'not measured'
_exptl_crystal_description prism
_exptl_crystal_F_000 1068
_exptl_crystal_size_max 0.50
_exptl_crystal_size_mid 0.34
_exptl_crystal_size_min 0.17
_refine_diff_density_max 1.143
_refine_diff_density_min -0.800
_refine_diff_density_rms 0.123
_refine_ls_extinction_method none
_refine_ls_goodness_of_fit_ref 0.971
_refine_ls_hydrogen_treatment constr
_refine_ls_matrix_type full
_refine_ls_number_parameters 519
_refine_ls_number_reflns 17407
_refine_ls_number_restraints 0
_refine_ls_restrained_S_all 0.971
_refine_ls_R_factor_all 0.0626
_refine_ls_R_factor_gt 0.0400
_refine_ls_shift/su_max 0.001
_refine_ls_shift/su_mean 0.000
_refine_ls_structure_factor_coef Fsqd
_refine_ls_weighting_details 'calc w=1/[\s^2^(Fo^2^)+(0.0467P)^2^+0.0000P] where P=(Fo^2^+2Fc^2^)/3'
_refine_ls_weighting_scheme calc
_refine_ls_wR_factor_gt 0.0885
_refine_ls_wR_factor_ref 0.0956
_reflns_number_gt 12537
_reflns_number_total 17407
_reflns_threshold_expression I>2\s(I)
_cod_data_source_file b822170g.txt
_cod_data_source_block compound(6)
_cod_depositor_comments
;
The following automatic conversions were performed:
'_symmetry_cell_setting' value 'Triclinic' changed to 'triclinic'
according to '/home/saulius/struct/CIF-dictionaries/cif_core.dic'
dictionary named 'cif_core.dic' version 2.4.1 from 2010-06-29.

Automatic conversion script
Id: cif_fix_enum 1527 2010-12-29 10:47:43Z saulius 
;
_cod_original_cell_volume 2297.7(6)
_cod_database_code 7001347

loop_
_symmetry_equiv_pos_as_xyz
'x, y, z'
'-x, -y, -z'

loop_
_atom_site_label
_atom_site_type_symbol
_atom_site_fract_x
_atom_site_fract_y
_atom_site_fract_z
_atom_site_U_iso_or_equiv
_atom_site_adp_type
_atom_site_occupancy
_atom_site_symmetry_multiplicity
_atom_site_calc_flag
_atom_site_refinement_flags
_atom_site_disorder_assembly
_atom_site_disorder_group
RhA Rh 0.194955(18) 0.034320(17) 0.190101(15) 0.02706(6) Uani 1 1 d . . .
ClA Cl 0.38489(6) -0.03126(6) 0.19755(5) 0.03407(17) Uani 1 1 d . . .
P0A P 0.01334(6) 0.09672(6) 0.20682(5) 0.02737(16) Uani 1 1 d . . .
O0A O 0.2430(2) -0.0019(2) -0.01723(16) 0.0646(8) Uani 1 1 d . . .
N1A N 0.15913(19) 0.05794(17) 0.33980(16) 0.0295(5) Uani 1 1 d . . .
H1NA H 0.2183 0.0784 0.3533 0.035 Uiso 1 1 calc R . .
N2A N 0.1020(2) 0.2790(2) 0.10411(18) 0.0415(6) Uani 1 1 d . . .
H2NA H 0.1247 0.2406 0.1521 0.050 Uiso 1 1 calc R . .
C1A C 0.2228(2) 0.0131(2) 0.0623(2) 0.0374(7) Uani 1 1 d . . .
C11A C -0.0235(2) 0.1617(2) 0.32033(19) 0.0276(6) Uani 1 1 d . . .
C12A C 0.0585(2) 0.1385(2) 0.37382(19) 0.0295(6) Uani 1 1 d . . .
C13A C 0.0430(3) 0.1880(2) 0.4587(2) 0.0368(7) Uani 1 1 d . . .
H13A H 0.0995 0.1723 0.4945 0.044 Uiso 1 1 calc R . .
C14A C -0.0557(3) 0.2604(3) 0.4906(2) 0.0431(8) Uani 1 1 d . . .
H14A H -0.0668 0.2952 0.5482 0.052 Uiso 1 1 calc R . .
C15A C -0.1376(3) 0.2821(2) 0.4391(2) 0.0413(8) Uani 1 1 d . . .
H15A H -0.2057 0.3308 0.4625 0.050 Uiso 1 1 calc R . .
C16A C -0.1229(2) 0.2344(2) 0.3542(2) 0.0367(7) Uani 1 1 d . . .
H16A H -0.1800 0.2509 0.3191 0.044 Uiso 1 1 calc R . .
C17A C 0.1529(3) -0.0424(2) 0.3934(2) 0.0409(8) Uani 1 1 d . . .
H17A H 0.1396 -0.0317 0.4621 0.049 Uiso 1 1 calc R . .
H17B H 0.2231 -0.0945 0.3736 0.049 Uiso 1 1 calc R . .
H17C H 0.0920 -0.0668 0.3798 0.049 Uiso 1 1 calc R . .
C21A C -0.0472(2) 0.1924(2) 0.12335(19) 0.0295(6) Uani 1 1 d . . .
C22A C 0.0055(2) 0.2728(2) 0.0826(2) 0.0338(7) Uani 1 1 d . . .
C23A C -0.0457(3) 0.3457(2) 0.0203(2) 0.0411(8) Uani 1 1 d . . .
H23A H -0.0137 0.4016 -0.0060 0.049 Uiso 1 1 calc R . .
C24A C -0.1422(3) 0.3377(3) -0.0036(2) 0.0470(9) Uani 1 1 d . . .
H24A H -0.1748 0.3878 -0.0466 0.056 Uiso 1 1 calc R . .
C25A C -0.1913(3) 0.2590(3) 0.0337(2) 0.0450(8) Uani 1 1 d . . .
H25A H -0.2568 0.2533 0.0160 0.054 Uiso 1 1 calc R . .
C26A C -0.1436(2) 0.1873(2) 0.0979(2) 0.0364(7) Uani 1 1 d . . .
H26A H -0.1784 0.1333 0.1251 0.044 Uiso 1 1 calc R . .
C27A C 0.1686(3) 0.3467(3) 0.0510(3) 0.0578(10) Uani 1 1 d . . .
H27A H 0.1800 0.3364 -0.0176 0.069 Uiso 1 1 calc R . .
H27B H 0.2406 0.3300 0.0694 0.069 Uiso 1 1 calc R . .
H27C H 0.1303 0.4194 0.0652 0.069 Uiso 1 1 calc R . .
C31A C -0.0644(2) -0.0023(2) 0.2221(2) 0.0294(6) Uani 1 1 d . . .
C32A C -0.1423(3) -0.0141(3) 0.3038(2) 0.0410(8) Uani 1 1 d . . .
H32A H -0.1591 0.0324 0.3546 0.049 Uiso 1 1 calc R . .
C33A C -0.1961(3) -0.0936(3) 0.3118(2) 0.0540(10) Uani 1 1 d . . .
H33A H -0.2495 -0.1012 0.3682 0.065 Uiso 1 1 calc R . .
C34A C -0.1728(3) -0.1613(3) 0.2390(3) 0.0514(9) Uani 1 1 d . . .
H34A H -0.2098 -0.2157 0.2451 0.062 Uiso 1 1 calc R . .
C35A C -0.0964(3) -0.1504(3) 0.1576(3) 0.0517(9) Uani 1 1 d . . .
H35A H -0.0811 -0.1967 0.1069 0.062 Uiso 1 1 calc R . .
C36A C -0.0412(3) -0.0715(2) 0.1489(2) 0.0396(8) Uani 1 1 d . . .
H36A H 0.0127 -0.0650 0.0926 0.047 Uiso 1 1 calc R . .
RhB Rh 0.362431(19) 0.265332(17) 0.360120(15) 0.02861(6) Uani 1 1 d . . .
ClB Cl 0.34497(6) 0.10458(6) 0.44062(5) 0.03670(17) Uani 1 1 d . . .
P0B P 0.40297(6) 0.39654(6) 0.26700(5) 0.02915(17) Uani 1 1 d . . .
O0B O 0.2166(2) 0.4014(2) 0.51479(17) 0.0641(7) Uani 1 1 d . . .
N1B N 0.45945(19) 0.17612(18) 0.23944(16) 0.0319(6) Uani 1 1 d . . .
H1NB H 0.4254 0.1230 0.2364 0.038 Uiso 1 1 calc R . .
N2B N 0.1534(2) 0.4433(2) 0.27010(19) 0.0417(7) Uani 1 1 d . . .
H2NB H 0.2010 0.3821 0.2620 0.050 Uiso 1 1 calc R . .
C1B C 0.2748(3) 0.3481(2) 0.4565(2) 0.0379(7) Uani 1 1 d . . .
C11B C 0.4352(2) 0.3424(2) 0.14912(19) 0.0280(6) Uani 1 1 d . . .
C12B C 0.4615(2) 0.2341(2) 0.1479(2) 0.0303(6) Uani 1 1 d . . .
C13B C 0.4891(3) 0.1838(2) 0.0621(2) 0.0404(8) Uani 1 1 d . . .
H13B H 0.5081 0.1099 0.0612 0.048 Uiso 1 1 calc R . .
C14B C 0.4888(3) 0.2423(3) -0.0222(2) 0.0461(8) Uani 1 1 d . . .
H14B H 0.5069 0.2081 -0.0811 0.055 Uiso 1 1 calc R . .
C15B C 0.4628(3) 0.3489(3) -0.0221(2) 0.0423(8) Uani 1 1 d . . .
H15B H 0.4633 0.3879 -0.0806 0.051 Uiso 1 1 calc R . .
C16B C 0.4358(3) 0.3999(2) 0.0633(2) 0.0358(7) Uani 1 1 d . . .
H16B H 0.4177 0.4738 0.0633 0.043 Uiso 1 1 calc R . .
C17B C 0.5740(2) 0.1243(3) 0.2519(2) 0.0444(8) Uani 1 1 d . . .
H17D H 0.6122 0.0774 0.1991 0.053 Uiso 1 1 calc R . .
H17E H 0.5703 0.0843 0.3125 0.053 Uiso 1 1 calc R . .
H17F H 0.6149 0.1772 0.2521 0.053 Uiso 1 1 calc R . .
C21B C 0.3067(2) 0.5224(2) 0.26070(19) 0.0318(7) Uani 1 1 d . . .
C22B C 0.1929(3) 0.5305(2) 0.2640(2) 0.0343(7) Uani 1 1 d . . .
C23B C 0.1234(3) 0.6301(3) 0.2572(2) 0.0439(8) Uani 1 1 d . . .
H23B H 0.0468 0.6374 0.2596 0.053 Uiso 1 1 calc R . .
C24B C 0.1641(3) 0.7180(3) 0.2471(2) 0.0496(9) Uani 1 1 d . . .
H24B H 0.1155 0.7847 0.2415 0.060 Uiso 1 1 calc R . .
C25B C 0.2739(3) 0.7102(3) 0.2451(2) 0.0502(9) Uani 1 1 d . . .
H25B H 0.3010 0.7710 0.2386 0.060 Uiso 1 1 calc R . .
C26B C 0.3445(3) 0.6134(2) 0.2526(2) 0.0416(8) Uani 1 1 d . . .
H26B H 0.4203 0.6083 0.2522 0.050 Uiso 1 1 calc R . .
C27B C 0.0354(3) 0.4488(3) 0.2895(3) 0.0581(10) Uani 1 1 d . . .
H27D H -0.0014 0.4861 0.3486 0.070 Uiso 1 1 calc R . .
H27E H 0.0241 0.3782 0.2966 0.070 Uiso 1 1 calc R . .
H27F H 0.0038 0.4859 0.2364 0.070 Uiso 1 1 calc R . .
C31B C 0.5300(2) 0.4274(2) 0.2787(2) 0.0329(7) Uani 1 1 d . . .
C32B C 0.6165(2) 0.4325(2) 0.2031(2) 0.0394(8) Uani 1 1 d . . .
H32B H 0.6133 0.4156 0.1411 0.047 Uiso 1 1 calc R . .
C33B C 0.7086(3) 0.4620(3) 0.2164(3) 0.0493(9) Uani 1 1 d . . .
H33B H 0.7675 0.4658 0.1633 0.059 Uiso 1 1 calc R . .
C34B C 0.7153(3) 0.4854(3) 0.3047(3) 0.0481(9) Uani 1 1 d . . .
H34B H 0.7769 0.5086 0.3128 0.058 Uiso 1 1 calc R . .
C35B C 0.6332(3) 0.4755(3) 0.3812(3) 0.0640(11) Uani 1 1 d . . .
H35B H 0.6391 0.4890 0.4434 0.077 Uiso 1 1 calc R . .
C36B C 0.5411(3) 0.4459(3) 0.3690(2) 0.0567(10) Uani 1 1 d . . .
H36B H 0.4848 0.4381 0.4231 0.068 Uiso 1 1 calc R . .
Cl1S Cl 0.43630(11) 0.25853(11) 0.66385(14) 0.1282(6) Uani 1 1 d . . .
Cl2S Cl 0.61196(11) 0.19557(12) 0.49936(11) 0.1136(5) Uani 1 1 d . . .
C1S C 0.5151(3) 0.1565(3) 0.5917(3) 0.0595(10) Uani 1 1 d . . .
H1SA H 0.4654 0.1272 0.5643 0.071 Uiso 1 1 calc R . .
H1SB H 0.5544 0.1010 0.6310 0.071 Uiso 1 1 calc R . .

loop_
_atom_site_aniso_label
_atom_site_aniso_U_11
_atom_site_aniso_U_22
_atom_site_aniso_U_33
_atom_site_aniso_U_23
_atom_site_aniso_U_13
_atom_site_aniso_U_12
RhA 0.02566(12) 0.02803(13) 0.02708(12) -0.00098(9) -0.00588(9) -0.00566(9)
ClA 0.0275(4) 0.0298(4) 0.0451(4) -0.0045(3) -0.0092(3) -0.0050(3)
P0A 0.0267(4) 0.0300(4) 0.0253(4) -0.0012(3) -0.0066(3) -0.0056(3)
O0A 0.0585(17) 0.098(2) 0.0335(14) -0.0184(14) -0.0083(12) -0.0079(15)
N1A 0.0307(13) 0.0310(14) 0.0304(13) 0.0013(10) -0.0112(10) -0.0104(10)
N2A 0.0437(16) 0.0396(16) 0.0450(16) 0.0115(12) -0.0144(13) -0.0169(13)
C1A 0.0276(16) 0.045(2) 0.0378(18) -0.0066(14) -0.0067(14) -0.0045(14)
C11A 0.0292(15) 0.0299(16) 0.0247(14) -0.0030(12) -0.0032(12) -0.0101(12)
C12A 0.0345(16) 0.0265(16) 0.0285(15) 0.0017(12) -0.0038(13) -0.0127(12)
C13A 0.0443(19) 0.0426(19) 0.0257(15) -0.0017(13) -0.0078(14) -0.0139(15)
C14A 0.056(2) 0.044(2) 0.0307(17) -0.0085(14) -0.0031(15) -0.0179(17)
C15A 0.0442(19) 0.0356(19) 0.0405(18) -0.0048(14) -0.0032(15) -0.0075(15)
C16A 0.0347(17) 0.0356(18) 0.0388(17) -0.0038(14) -0.0059(14) -0.0080(14)
C17A 0.049(2) 0.0363(19) 0.0357(17) 0.0050(14) -0.0122(15) -0.0077(15)
C21A 0.0292(16) 0.0323(17) 0.0235(14) -0.0030(12) -0.0063(12) -0.0003(12)
C22A 0.0374(17) 0.0333(17) 0.0283(15) -0.0037(13) -0.0055(13) -0.0050(14)
C23A 0.051(2) 0.0315(18) 0.0356(18) 0.0010(14) -0.0058(15) -0.0044(15)
C24A 0.055(2) 0.045(2) 0.0353(18) 0.0022(15) -0.0178(16) 0.0043(17)
C25A 0.0388(19) 0.050(2) 0.046(2) -0.0064(16) -0.0190(16) 0.0006(16)
C26A 0.0303(17) 0.0347(18) 0.0412(18) -0.0028(14) -0.0068(14) -0.0031(13)
C27A 0.060(2) 0.055(2) 0.063(3) 0.0155(19) -0.017(2) -0.0261(19)
C31A 0.0270(15) 0.0302(16) 0.0309(15) 0.0004(12) -0.0105(12) -0.0035(12)
C32A 0.046(2) 0.050(2) 0.0310(17) -0.0025(14) -0.0070(14) -0.0197(16)
C33A 0.056(2) 0.071(3) 0.043(2) 0.0040(18) -0.0034(17) -0.036(2)
C34A 0.054(2) 0.045(2) 0.066(2) 0.0020(18) -0.019(2) -0.0261(17)
C35A 0.053(2) 0.046(2) 0.059(2) -0.0175(18) -0.0115(19) -0.0144(17)
C36A 0.0385(18) 0.0408(19) 0.0386(18) -0.0095(14) -0.0023(14) -0.0107(14)
RhB 0.02985(13) 0.02919(13) 0.02706(12) -0.00017(9) -0.00256(9) -0.01103(10)
ClB 0.0436(4) 0.0392(4) 0.0331(4) 0.0083(3) -0.0127(3) -0.0195(3)
P0B 0.0317(4) 0.0272(4) 0.0287(4) -0.0036(3) -0.0010(3) -0.0115(3)
O0B 0.0607(17) 0.0749(19) 0.0497(15) -0.0290(14) 0.0046(13) -0.0097(14)
N1B 0.0327(14) 0.0246(13) 0.0370(14) 0.0000(10) -0.0032(11) -0.0083(10)
N2B 0.0353(15) 0.0344(16) 0.0574(18) -0.0056(13) -0.0117(13) -0.0090(12)
C1B 0.0390(18) 0.044(2) 0.0330(17) 0.0002(14) -0.0062(14) -0.0161(15)
C11B 0.0287(15) 0.0286(16) 0.0265(14) -0.0031(12) 0.0009(12) -0.0120(12)
C12B 0.0299(16) 0.0299(16) 0.0311(16) -0.0029(12) 0.0016(12) -0.0136(12)
C13B 0.048(2) 0.0311(18) 0.0392(18) -0.0079(14) 0.0025(15) -0.0120(14)
C14B 0.058(2) 0.048(2) 0.0326(18) -0.0098(15) 0.0031(15) -0.0204(17)
C15B 0.057(2) 0.044(2) 0.0259(16) 0.0013(14) 0.0013(15) -0.0231(16)
C16B 0.0438(19) 0.0319(17) 0.0335(17) 0.0024(13) -0.0040(14) -0.0170(14)
C17B 0.0320(18) 0.046(2) 0.047(2) -0.0032(16) -0.0033(15) 0.0007(15)
C21B 0.0416(18) 0.0263(16) 0.0267(15) -0.0024(12) -0.0026(13) -0.0106(13)
C22B 0.0403(18) 0.0351(18) 0.0259(15) -0.0026(12) -0.0036(13) -0.0092(14)
C23B 0.048(2) 0.044(2) 0.0383(18) -0.0055(15) -0.0145(15) -0.0034(16)
C24B 0.072(3) 0.031(2) 0.0384(19) -0.0013(14) -0.0137(18) 0.0014(17)
C25B 0.067(3) 0.0272(19) 0.048(2) -0.0014(15) 0.0030(18) -0.0107(17)
C26B 0.048(2) 0.0316(18) 0.0407(18) -0.0072(14) 0.0078(15) -0.0145(15)
C27B 0.044(2) 0.058(3) 0.075(3) -0.005(2) -0.011(2) -0.0177(18)
C31B 0.0357(17) 0.0263(16) 0.0376(17) -0.0043(13) -0.0048(14) -0.0110(13)
C32B 0.0324(17) 0.047(2) 0.0386(18) -0.0045(15) -0.0041(14) -0.0114(14)
C33B 0.0328(18) 0.056(2) 0.058(2) -0.0065(18) -0.0008(16) -0.0145(16)
C34B 0.0377(19) 0.046(2) 0.065(2) -0.0117(18) -0.0120(18) -0.0151(16)
C35B 0.048(2) 0.095(3) 0.057(2) -0.033(2) -0.0059(19) -0.025(2)
C36B 0.048(2) 0.086(3) 0.043(2) -0.0234(19) 0.0037(17) -0.032(2)
Cl1S 0.0765(9) 0.0755(9) 0.2307(19) -0.0512(11) -0.0381(11) 0.0043(7)
Cl2S 0.0878(10) 0.1407(13) 0.1272(12) 0.0740(10) -0.0455(9) -0.0601(9)
C1S 0.063(3) 0.046(2) 0.080(3) 0.0153(19) -0.037(2) -0.0187(19)

loop_
_atom_type_symbol
_atom_type_description
_atom_type_scat_dispersion_real
_atom_type_scat_dispersion_imag
_atom_type_scat_source
C C 0.0033 0.0016 'International Tables Vol C Tables 4.2.6.8 and 6.1.1.4'
H H 0.0000 0.0000 'International Tables Vol C Tables 4.2.6.8 and 6.1.1.4'
N N 0.0061 0.0033 'International Tables Vol C Tables 4.2.6.8 and 6.1.1.4'
O O 0.0106 0.0060 'International Tables Vol C Tables 4.2.6.8 and 6.1.1.4'
P P 0.1023 0.0942 'International Tables Vol C Tables 4.2.6.8 and 6.1.1.4'
Cl Cl 0.1484 0.1585 'International Tables Vol C Tables 4.2.6.8 and 6.1.1.4'
Rh Rh -1.1178 0.9187 'International Tables Vol C Tables 4.2.6.8 and 6.1.1.4'

loop_
_geom_angle_atom_site_label_1
_geom_angle_atom_site_label_2
_geom_angle_atom_site_label_3
_geom_angle
_geom_angle_site_symmetry_1
_geom_angle_site_symmetry_3
_geom_angle_publ_flag
C1A RhA N1A 178.69(12) . . ?
C1A RhA P0A 95.71(9) . . ?
N1A RhA P0A 83.28(6) . . ?
C1A RhA ClA 92.87(9) . . ?
N1A RhA ClA 88.13(6) . . ?
P0A RhA ClA 171.38(3) . . ?
C31A P0A C21A 104.76(13) . . ?
C31A P0A C11A 106.50(13) . . ?
C21A P0A C11A 105.66(13) . . ?
C31A P0A RhA 114.32(9) . . ?
C21A P0A RhA 122.44(10) . . ?
C11A P0A RhA 101.84(9) . . ?
C12A N1A C17A 110.1(2) . . ?
C12A N1A RhA 114.31(17) . . ?
C17A N1A RhA 109.87(17) . . ?
C22A N2A C27A 122.4(3) . . ?
O0A C1A RhA 178.1(3) . . ?
C12A C11A C16A 118.9(3) . . ?
C12A C11A P0A 115.5(2) . . ?
C16A C11A P0A 125.5(2) . . ?
C13A C12A C11A 120.9(3) . . ?
C13A C12A N1A 121.1(3) . . ?
C11A C12A N1A 118.0(2) . . ?
C14A C13A C12A 119.3(3) . . ?
C15A C14A C13A 120.1(3) . . ?
C14A C15A C16A 121.2(3) . . ?
C15A C16A C11A 119.5(3) . . ?
C26A C21A C22A 119.3(3) . . ?
C26A C21A P0A 120.6(2) . . ?
C22A C21A P0A 120.0(2) . . ?
N2A C22A C23A 121.1(3) . . ?
N2A C22A C21A 121.1(3) . . ?
C23A C22A C21A 117.8(3) . . ?
C24A C23A C22A 121.1(3) . . ?
C25A C24A C23A 121.1(3) . . ?
C24A C25A C26A 118.8(3) . . ?
C21A C26A C25A 121.9(3) . . ?
C32A C31A C36A 118.8(3) . . ?
C32A C31A P0A 123.3(2) . . ?
C36A C31A P0A 117.9(2) . . ?
C31A C32A C33A 120.3(3) . . ?
C34A C33A C32A 120.5(3) . . ?
C35A C34A C33A 120.0(3) . . ?
C34A C35A C36A 120.1(3) . . ?
C31A C36A C35A 120.4(3) . . ?
C1B RhB N1B 175.66(12) . . ?
C1B RhB P0B 94.07(10) . . ?
N1B RhB P0B 82.83(7) . . ?
C1B RhB ClB 96.06(10) . . ?
N1B RhB ClB 87.16(7) . . ?
P0B RhB ClB 169.63(3) . . ?
C21B P0B C11B 106.32(13) . . ?
C21B P0B C31B 104.16(14) . . ?
C11B P0B C31B 105.02(13) . . ?
C21B P0B RhB 124.00(10) . . ?
C11B P0B RhB 101.78(9) . . ?
C31B P0B RhB 113.89(10) . . ?
C12B N1B C17B 111.1(2) . . ?
C12B N1B RhB 114.13(16) . . ?
C17B N1B RhB 112.22(18) . . ?
C22B N2B C27B 122.0(3) . . ?
O0B C1B RhB 177.2(3) . . ?
C12B C11B C16B 119.4(3) . . ?
C12B C11B P0B 115.1(2) . . ?
C16B C11B P0B 125.5(2) . . ?
C13B C12B C11B 120.4(3) . . ?
C13B C12B N1B 121.7(3) . . ?
C11B C12B N1B 118.0(2) . . ?
C14B C13B C12B 119.3(3) . . ?
C15B C14B C13B 121.0(3) . . ?
C14B C15B C16B 120.1(3) . . ?
C15B C16B C11B 119.8(3) . . ?
C26B C21B C22B 119.2(3) . . ?
C26B C21B P0B 119.9(2) . . ?
C22B C21B P0B 120.9(2) . . ?
N2B C22B C23B 121.2(3) . . ?
N2B C22B C21B 120.9(3) . . ?
C23B C22B C21B 117.9(3) . . ?
C24B C23B C22B 121.3(3) . . ?
C25B C24B C23B 120.8(3) . . ?
C24B C25B C26B 119.6(3) . . ?
C25B C26B C21B 121.2(3) . . ?
C32B C31B C36B 118.0(3) . . ?
C32B C31B P0B 123.6(2) . . ?
C36B C31B P0B 118.4(2) . . ?
C31B C32B C33B 120.5(3) . . ?
C34B C33B C32B 120.6(3) . . ?
C35B C34B C33B 119.7(3) . . ?
C34B C35B C36B 120.2(3) . . ?
C35B C36B C31B 120.8(3) . . ?
Cl1S C1S Cl2S 112.1(2) . . ?

loop_
_geom_bond_atom_site_label_1
_geom_bond_atom_site_label_2
_geom_bond_distance
_geom_bond_site_symmetry_2
_geom_bond_publ_flag
RhA C1A 1.825(3) . ?
RhA N1A 2.131(2) . ?
RhA P0A 2.2150(8) . ?
RhA ClA 2.3786(8) . ?
P0A C31A 1.816(3) . ?
P0A C21A 1.818(3) . ?
P0A C11A 1.823(3) . ?
O0A C1A 1.137(3) . ?
N1A C12A 1.460(3) . ?
N1A C17A 1.494(4) . ?
N2A C22A 1.361(4) . ?
N2A C27A 1.449(4) . ?
C11A C12A 1.393(4) . ?
C11A C16A 1.395(4) . ?
C12A C13A 1.388(4) . ?
C13A C14A 1.381(4) . ?
C14A C15A 1.373(4) . ?
C15A C16A 1.378(4) . ?
C21A C26A 1.381(4) . ?
C21A C22A 1.423(4) . ?
C22A C23A 1.399(4) . ?
C23A C24A 1.383(5) . ?
C24A C25A 1.367(5) . ?
C25A C26A 1.392(4) . ?
C31A C32A 1.383(4) . ?
C31A C36A 1.390(4) . ?
C32A C33A 1.386(4) . ?
C33A C34A 1.372(5) . ?
C34A C35A 1.366(5) . ?
C35A C36A 1.391(4) . ?
RhB C1B 1.819(3) . ?
RhB N1B 2.139(2) . ?
RhB P0B 2.2035(8) . ?
RhB ClB 2.3797(8) . ?
P0B C21B 1.811(3) . ?
P0B C11B 1.819(3) . ?
P0B C31B 1.820(3) . ?
O0B C1B 1.142(4) . ?
N1B C12B 1.466(3) . ?
N1B C17B 1.490(4) . ?
N2B C22B 1.368(4) . ?
N2B C27B 1.452(4) . ?
C11B C12B 1.393(4) . ?
C11B C16B 1.394(4) . ?
C12B C13B 1.386(4) . ?
C13B C14B 1.384(4) . ?
C14B C15B 1.370(4) . ?
C15B C16B 1.385(4) . ?
C21B C26B 1.402(4) . ?
C21B C22B 1.419(4) . ?
C22B C23B 1.400(4) . ?
C23B C24B 1.382(5) . ?
C24B C25B 1.372(5) . ?
C25B C26B 1.379(4) . ?
C31B C32B 1.374(4) . ?
C31B C36B 1.387(4) . ?
C32B C33B 1.389(4) . ?
C33B C34B 1.360(4) . ?
C34B C35B 1.360(5) . ?
C35B C36B 1.384(5) . ?
Cl1S C1S 1.730(4) . ?
Cl2S C1S 1.740(4) . ?

loop_
_geom_hbond_atom_site_label_D
_geom_hbond_atom_site_label_H
_geom_hbond_atom_site_label_A
_geom_hbond_distance_DH
_geom_hbond_distance_HA
_geom_hbond_distance_DA
_geom_hbond_angle_DHA
_geom_hbond_site_symmetry_A
N1A H1NA ClB 0.93 2.37 3.257(2) 159.7 .
N1B H1NB ClA 0.93 2.38 3.286(3) 164.1 .

loop_
_geom_torsion_atom_site_label_1
_geom_torsion_atom_site_label_2
_geom_torsion_atom_site_label_3
_geom_torsion_atom_site_label_4
_geom_torsion
_geom_torsion_site_symmetry_1
_geom_torsion_site_symmetry_2
_geom_torsion_site_symmetry_3
_geom_torsion_site_symmetry_4
_geom_torsion_publ_flag
C1A RhA P0A C31A 83.43(14) . . . . ?
N1A RhA P0A C31A -95.73(12) . . . . ?
ClA RhA P0A C31A -91.0(2) . . . . ?
C1A RhA P0A C21A -44.78(16) . . . . ?
N1A RhA P0A C21A 136.06(13) . . . . ?
ClA RhA P0A C21A 140.8(2) . . . . ?
C1A RhA P0A C11A -162.16(14) . . . . ?
N1A RhA P0A C11A 18.67(11) . . . . ?
ClA RhA P0A C11A 23.4(2) . . . . ?
C1A RhA N1A C12A -65(5) . . . . ?
P0A RhA N1A C12A -25.59(18) . . . . ?
ClA RhA N1A C12A 155.11(18) . . . . ?
C1A RhA N1A C17A 59(5) . . . . ?
P0A RhA N1A C17A 98.71(18) . . . . ?
ClA RhA N1A C17A -80.58(17) . . . . ?
N1A RhA C1A O0A -126(9) . . . . ?
P0A RhA C1A O0A -166(10) . . . . ?
ClA RhA C1A O0A 14(10) . . . . ?
C31A P0A C11A C12A 107.2(2) . . . . ?
C21A P0A C11A C12A -141.7(2) . . . . ?
RhA P0A C11A C12A -12.8(2) . . . . ?
C31A P0A C11A C16A -75.8(3) . . . . ?
C21A P0A C11A C16A 35.2(3) . . . . ?
RhA P0A C11A C16A 164.1(2) . . . . ?
C16A C11A C12A C13A -1.2(4) . . . . ?
P0A C11A C12A C13A 176.0(2) . . . . ?
C16A C11A C12A N1A 176.5(2) . . . . ?
P0A C11A C12A N1A -6.3(3) . . . . ?
C17A N1A C12A C13A 78.0(3) . . . . ?
RhA N1A C12A C13A -157.8(2) . . . . ?
C17A N1A C12A C11A -99.7(3) . . . . ?
RhA N1A C12A C11A 24.5(3) . . . . ?
C11A C12A C13A C14A 0.6(4) . . . . ?
N1A C12A C13A C14A -177.0(3) . . . . ?
C12A C13A C14A C15A 0.7(5) . . . . ?
C13A C14A C15A C16A -1.4(5) . . . . ?
C14A C15A C16A C11A 0.8(5) . . . . ?
C12A C11A C16A C15A 0.5(4) . . . . ?
P0A C11A C16A C15A -176.4(2) . . . . ?
C31A P0A C21A C26A 9.7(3) . . . . ?
C11A P0A C21A C26A -102.6(2) . . . . ?
RhA P0A C21A C26A 141.9(2) . . . . ?
C31A P0A C21A C22A -169.5(2) . . . . ?
C11A P0A C21A C22A 78.2(2) . . . . ?
RhA P0A C21A C22A -37.3(3) . . . . ?
C27A N2A C22A C23A -12.6(5) . . . . ?
C27A N2A C22A C21A 168.0(3) . . . . ?
C26A C21A C22A N2A -178.5(3) . . . . ?
P0A C21A C22A N2A 0.7(4) . . . . ?
C26A C21A C22A C23A 2.1(4) . . . . ?
P0A C21A C22A C23A -178.7(2) . . . . ?
N2A C22A C23A C24A 178.3(3) . . . . ?
C21A C22A C23A C24A -2.3(4) . . . . ?
C22A C23A C24A C25A 0.7(5) . . . . ?
C23A C24A C25A C26A 1.1(5) . . . . ?
C22A C21A C26A C25A -0.3(4) . . . . ?
P0A C21A C26A C25A -179.5(2) . . . . ?
C24A C25A C26A C21A -1.4(5) . . . . ?
C21A P0A C31A C32A -106.5(3) . . . . ?
C11A P0A C31A C32A 5.2(3) . . . . ?
RhA P0A C31A C32A 116.8(2) . . . . ?
C21A P0A C31A C36A 75.7(3) . . . . ?
C11A P0A C31A C36A -172.6(2) . . . . ?
RhA P0A C31A C36A -61.0(3) . . . . ?
C36A C31A C32A C33A -0.2(5) . . . . ?
P0A C31A C32A C33A -177.9(3) . . . . ?
C31A C32A C33A C34A -0.1(5) . . . . ?
C32A C33A C34A C35A -0.3(6) . . . . ?
C33A C34A C35A C36A 0.8(6) . . . . ?
C32A C31A C36A C35A 0.7(5) . . . . ?
P0A C31A C36A C35A 178.6(3) . . . . ?
C34A C35A C36A C31A -1.0(5) . . . . ?
C1B RhB P0B C21B -35.53(15) . . . . ?
N1B RhB P0B C21B 141.41(13) . . . . ?
ClB RhB P0B C21B 156.60(17) . . . . ?
C1B RhB P0B C11B -154.66(13) . . . . ?
N1B RhB P0B C11B 22.28(11) . . . . ?
ClB RhB P0B C11B 37.47(19) . . . . ?
C1B RhB P0B C31B 92.89(14) . . . . ?
N1B RhB P0B C31B -90.16(12) . . . . ?
ClB RhB P0B C31B -74.97(19) . . . . ?
C1B RhB N1B C12B 18.3(17) . . . . ?
P0B RhB N1B C12B -26.34(18) . . . . ?
ClB RhB N1B C12B 156.36(19) . . . . ?
C1B RhB N1B C17B 145.8(15) . . . . ?
P0B RhB N1B C17B 101.23(19) . . . . ?
ClB RhB N1B C17B -76.06(19) . . . . ?
N1B RhB C1B O0B 29(7) . . . . ?
P0B RhB C1B O0B 73(6) . . . . ?
ClB RhB C1B O0B -109(6) . . . . ?
C21B P0B C11B C12B -150.7(2) . . . . ?
C31B P0B C11B C12B 99.3(2) . . . . ?
RhB P0B C11B C12B -19.6(2) . . . . ?
C21B P0B C11B C16B 29.7(3) . . . . ?
C31B P0B C11B C16B -80.4(3) . . . . ?
RhB P0B C11B C16B 160.7(2) . . . . ?
C16B C11B C12B C13B 0.7(4) . . . . ?
P0B C11B C12B C13B -179.0(2) . . . . ?
C16B C11B C12B N1B -179.7(3) . . . . ?
P0B C11B C12B N1B 0.6(3) . . . . ?
C17B N1B C12B C13B 72.3(4) . . . . ?
RhB N1B C12B C13B -159.6(2) . . . . ?
C17B N1B C12B C11B -107.3(3) . . . . ?
RhB N1B C12B C11B 20.8(3) . . . . ?
C11B C12B C13B C14B -0.9(5) . . . . ?
N1B C12B C13B C14B 179.5(3) . . . . ?
C12B C13B C14B C15B 0.7(5) . . . . ?
C13B C14B C15B C16B -0.3(5) . . . . ?
C14B C15B C16B C11B 0.0(5) . . . . ?
C12B C11B C16B C15B -0.2(4) . . . . ?
P0B C11B C16B C15B 179.4(2) . . . . ?
C11B P0B C21B C26B -102.2(2) . . . . ?
C31B P0B C21B C26B 8.4(3) . . . . ?
RhB P0B C21B C26B 140.8(2) . . . . ?
C11B P0B C21B C22B 77.8(2) . . . . ?
C31B P0B C21B C22B -171.5(2) . . . . ?
RhB P0B C21B C22B -39.2(3) . . . . ?
C27B N2B C22B C23B -12.8(5) . . . . ?
C27B N2B C22B C21B 169.5(3) . . . . ?
C26B C21B C22B N2B 178.8(3) . . . . ?
P0B C21B C22B N2B -1.3(4) . . . . ?
C26B C21B C22B C23B 1.1(4) . . . . ?
P0B C21B C22B C23B -179.0(2) . . . . ?
N2B C22B C23B C24B -177.3(3) . . . . ?
C21B C22B C23B C24B 0.3(4) . . . . ?
C22B C23B C24B C25B -1.1(5) . . . . ?
C23B C24B C25B C26B 0.4(5) . . . . ?
C24B C25B C26B C21B 1.0(5) . . . . ?
C22B C21B C26B C25B -1.8(4) . . . . ?
P0B C21B C26B C25B 178.3(2) . . . . ?
C21B P0B C31B C32B -96.6(3) . . . . ?
C11B P0B C31B C32B 15.0(3) . . . . ?
RhB P0B C31B C32B 125.5(2) . . . . ?
C21B P0B C31B C36B 84.2(3) . . . . ?
C11B P0B C31B C36B -164.2(3) . . . . ?
RhB P0B C31B C36B -53.8(3) . . . . ?
C36B C31B C32B C33B -4.2(5) . . . . ?
P0B C31B C32B C33B 176.5(2) . . . . ?
C31B C32B C33B C34B 0.6(5) . . . . ?
C32B C33B C34B C35B 2.9(5) . . . . ?
C33B C34B C35B C36B -2.7(6) . . . . ?
C34B C35B C36B C31B -1.0(6) . . . . ?
C32B C31B C36B C35B 4.4(5) . . . . ?
P0B C31B C36B C35B -176.3(3) . . . . ?
